data_7236200
loop_
_publ_author_name
'Wang, Jun'
'Wu, Qinghua'
'Xu, Yajun'
'Yu, Changjiang'
'Wei, Yun'
'Mu, Xiaolong'
'Hao, Erhong'
'Jiao, Lijuan'

_publ_section_title
;
 Synthesis, structure and photophysical properties of near-infrared
 3,5-diarylbenzoBODIPY fluorophores
;
_journal_issue 57
_journal_name_full 'RSC Advances'
_journal_page_first 52180
_journal_paper_doi 10.1039/C6RA04412C
_journal_volume 6
_journal_year 2016
_chemical_formula_sum 'C31 H23 B F2 N2 O2'
_chemical_formula_weight 504.32
_space_group_IT_number 2
_space_group_name_Hall '-P 1'
_space_group_name_H-M_alt 'P -1'
_symmetry_cell_setting triclinic
_symmetry_space_group_name_H-M 'P -1'
_atom_sites_solution_hydrogens geom
_atom_sites_solution_primary direct
_atom_sites_solution_secondary difmap
_audit_creation_method SHELXL-97
_audit_update_record
;
2016-01-06 deposited with the CCDC.
2016-05-20 downloaded from the CCDC.
;
_cell_angle_alpha 85.699(6)
_cell_angle_beta 81.017(7)
_cell_angle_gamma 86.489(6)
_cell_formula_units_Z 2
_cell_length_a 7.683(4)
_cell_length_b 12.170(6)
_cell_length_c 13.064(6)
_cell_measurement_reflns_used 2741
_cell_measurement_temperature 293(2)
_cell_measurement_theta_max 25.81
_cell_measurement_theta_min 2.23
_cell_volume 1201.6(10)
_computing_cell_refinement 'Bruker SMART'
_computing_data_collection 'Bruker SMART'
_computing_data_reduction 'Bruker SAINT'
_computing_molecular_graphics 'Bruker SHELXTL'
_computing_publication_material 'Bruker SHELXTL'
_computing_structure_refinement 'SHELXL-97 (Sheldrick, 1997)'
_computing_structure_solution 'SHELXS-97 (Sheldrick, 1990)'
_diffrn_ambient_temperature 293(2)
_diffrn_measured_fraction_theta_full 0.955
_diffrn_measured_fraction_theta_max 0.955
_diffrn_measurement_device_type 'CCD area detector'
_diffrn_measurement_method 'phi and omega scans'
_diffrn_radiation_monochromator graphite
_diffrn_radiation_source 'fine-focus sealed tube'
_diffrn_radiation_type MoK\a
_diffrn_radiation_wavelength 0.71073
_diffrn_reflns_av_R_equivalents 0.0462
_diffrn_reflns_av_sigmaI/netI 0.0724
_diffrn_reflns_limit_h_max 10
_diffrn_reflns_limit_h_min -9
_diffrn_reflns_limit_k_max 15
_diffrn_reflns_limit_k_min -15
_diffrn_reflns_limit_l_max 16
_diffrn_reflns_limit_l_min -16
_diffrn_reflns_number 10133
_diffrn_reflns_theta_full 27.64
_diffrn_reflns_theta_max 27.64
_diffrn_reflns_theta_min 1.58
_exptl_absorpt_coefficient_mu 0.097
_exptl_absorpt_correction_T_max 0.9884
_exptl_absorpt_correction_T_min 0.9846
_exptl_absorpt_correction_type multi-scan
_exptl_crystal_colour colorless
_exptl_crystal_density_diffrn 1.394
_exptl_crystal_density_method 'not measured'
_exptl_crystal_description block
_exptl_crystal_F_000 524
_exptl_crystal_size_max 0.16
_exptl_crystal_size_mid 0.13
_exptl_crystal_size_min 0.12
_refine_diff_density_max 0.327
_refine_diff_density_min -0.328
_refine_diff_density_rms 0.069
_refine_ls_extinction_method none
_refine_ls_goodness_of_fit_ref 1.033
_refine_ls_hydrogen_treatment constr
_refine_ls_matrix_type full
_refine_ls_number_parameters 345
_refine_ls_number_reflns 5338
_refine_ls_number_restraints 0
_refine_ls_restrained_S_all 1.033
_refine_ls_R_factor_all 0.1144
_refine_ls_R_factor_gt 0.0721
_refine_ls_shift/su_max 0.000
_refine_ls_shift/su_mean 0.000
_refine_ls_structure_factor_coef Fsqd
_refine_ls_weighting_details 'calc w=1/[\s^2^(Fo^2^)+(0.1200P)^2^+0.0000P] where P=(Fo^2^+2Fc^2^)/3'
_refine_ls_weighting_scheme calc
_refine_ls_wR_factor_gt 0.1870
_refine_ls_wR_factor_ref 0.2199
_reflns_number_gt 3105
_reflns_number_total 5338
_reflns_threshold_expression >2sigma(I)
_cod_data_source_file c6ra04412c2.cif
_cod_data_source_block 120612a_0m
_cod_depositor_comments
;
The following automatic conversions were performed:

data item '_symmetry_cell_setting' value 'Triclinic' was changed to
'triclinic' in accordance with the
/home/saulius/struct/COD-crude-data/automatic-downloads/DataCite-retrospective/RSC/depositions/lib/dictionaries/cif_core.dic
dictionary named 'cif_core.dic' version 2.4.2 last updated on
2011-04-26.

Automatic conversion script
Id: cif_fix_values 6909 2019-04-08 15:41:33Z antanas 
;
_cod_original_sg_symbol_H-M P-1
_cod_database_code 7236200

loop_
_symmetry_equiv_pos_as_xyz
'x, y, z'
'-x, -y, -z'

loop_
_atom_site_label
_atom_site_type_symbol
_atom_site_fract_x
_atom_site_fract_y
_atom_site_fract_z
_atom_site_U_iso_or_equiv
_atom_site_adp_type
_atom_site_occupancy
_atom_site_symmetry_multiplicity
_atom_site_calc_flag
_atom_site_refinement_flags
B1 B 0.2433(4) 0.1854(3) 0.0439(2) 0.0445(7) Uani 1 1 d .
C1 C 0.3259(3) 0.1011(2) 0.2240(2) 0.0450(6) Uani 1 1 d .
C2 C 0.3578(3) -0.0066(2) 0.2716(2) 0.0460(6) Uani 1 1 d .
C3 C 0.3992(4) -0.0438(3) 0.3701(2) 0.0555(7) Uani 1 1 d .
H3 H 0.4146 0.0057 0.4184 0.067 Uiso 1 1 calc R
C4 C 0.4161(4) -0.1559(3) 0.3925(2) 0.0655(9) Uani 1 1 d .
H4 H 0.4418 -0.1821 0.4575 0.079 Uiso 1 1 calc R
C5 C 0.3954(4) -0.2318(3) 0.3197(2) 0.0630(8) Uani 1 1 d .
H5 H 0.4041 -0.3070 0.3381 0.076 Uiso 1 1 calc R
C6 C 0.3628(4) -0.1965(2) 0.2225(2) 0.0534(7) Uani 1 1 d .
H6 H 0.3535 -0.2471 0.1739 0.064 Uiso 1 1 calc R
C7 C 0.3437(3) -0.0832(2) 0.1972(2) 0.0455(6) Uani 1 1 d .
C8 C 0.3051(3) -0.0207(2) 0.1068(2) 0.0443(6) Uani 1 1 d .
C9 C 0.2717(3) -0.0545(2) 0.0139(2) 0.0473(6) Uani 1 1 d .
H9 H 0.2867 -0.1293 0.0029 0.057 Uiso 1 1 calc R
C10 C 0.2172(3) 0.0159(2) -0.0637(2) 0.0445(6) Uani 1 1 d .
C11 C 0.1858(3) -0.0033(2) -0.1645(2) 0.0440(6) Uani 1 1 d .
C12 C 0.1961(4) -0.1004(2) -0.2186(2) 0.0547(7) Uani 1 1 d .
H12 H 0.2282 -0.1686 -0.1879 0.066 Uiso 1 1 calc R
C13 C 0.1572(4) -0.0907(3) -0.3179(2) 0.0644(8) Uani 1 1 d .
H13 H 0.1683 -0.1530 -0.3559 0.077 Uiso 1 1 calc R
C14 C 0.1011(4) 0.0104(3) -0.3636(2) 0.0612(8) Uani 1 1 d .
H14 H 0.0713 0.0132 -0.4301 0.073 Uiso 1 1 calc R
C15 C 0.0892(4) 0.1056(2) -0.3119(2) 0.0536(7) Uani 1 1 d .
H15 H 0.0520 0.1727 -0.3425 0.064 Uiso 1 1 calc R
C16 C 0.1354(3) 0.0984(2) -0.2113(2) 0.0449(6) Uani 1 1 d .
C17 C 0.1382(3) 0.1797(2) -0.13837(18) 0.0418(6) Uani 1 1 d .
C18 C 0.3278(3) 0.2052(2) 0.27587(19) 0.0450(6) Uani 1 1 d .
C19 C 0.4084(3) 0.2989(2) 0.2251(2) 0.0477(6) Uani 1 1 d .
H19 H 0.4579 0.2984 0.1555 0.057 Uiso 1 1 calc R
C20 C 0.4139(4) 0.3924(2) 0.2791(2) 0.0547(7) Uani 1 1 d .
C21 C 0.3421(4) 0.3935(3) 0.3826(2) 0.0661(9) Uani 1 1 d .
H21 H 0.3477 0.4561 0.4185 0.079 Uiso 1 1 calc R
C22 C 0.2615(4) 0.3017(3) 0.4330(2) 0.0619(8) Uani 1 1 d .
H22 H 0.2125 0.3025 0.5027 0.074 Uiso 1 1 calc R
C23 C 0.2540(4) 0.2083(2) 0.3795(2) 0.0546(7) Uani 1 1 d .
H23 H 0.1987 0.1470 0.4135 0.066 Uiso 1 1 calc R
C24 C 0.5584(5) 0.4929(3) 0.1301(2) 0.0789(10) Uani 1 1 d .
H24A H 0.6541 0.4386 0.1178 0.118 Uiso 1 1 calc R
H24B H 0.6007 0.5650 0.1093 0.118 Uiso 1 1 calc R
H24C H 0.4680 0.4785 0.0905 0.118 Uiso 1 1 calc R
C25 C 0.0950(3) 0.2986(2) -0.15895(19) 0.0440(6) Uani 1 1 d .
C26 C 0.1652(4) 0.3466(2) -0.2544(2) 0.0489(7) Uani 1 1 d .
H26 H 0.2415 0.3047 -0.3004 0.059 Uiso 1 1 calc R
C27 C 0.1244(4) 0.4560(2) -0.2831(2) 0.0533(7) Uani 1 1 d .
C28 C 0.0095(4) 0.5186(3) -0.2154(2) 0.0618(8) Uani 1 1 d .
H28 H -0.0201 0.5918 -0.2340 0.074 Uiso 1 1 calc R
C29 C -0.0597(4) 0.4711(3) -0.1206(2) 0.0589(8) Uani 1 1 d .
H29 H -0.1357 0.5135 -0.0749 0.071 Uiso 1 1 calc R
C30 C -0.0201(4) 0.3617(2) -0.0905(2) 0.0527(7) Uani 1 1 d .
H30 H -0.0695 0.3311 -0.0260 0.063 Uiso 1 1 calc R
C31 C 0.1936(6) 0.6088(3) -0.4060(3) 0.0944(13) Uani 1 1 d .
H31A H 0.0750 0.6312 -0.4157 0.142 Uiso 1 1 calc R
H31B H 0.2725 0.6258 -0.4690 0.142 Uiso 1 1 calc R
H31C H 0.2257 0.6475 -0.3508 0.142 Uiso 1 1 calc R
F1 F 0.3876(2) 0.24656(13) 0.00501(12) 0.0636(5) Uani 1 1 d .
F2 F 0.1087(2) 0.25029(13) 0.09254(12) 0.0642(5) Uani 1 1 d .
N1 N 0.2963(3) 0.09159(17) 0.12541(15) 0.0426(5) Uani 1 1 d .
N2 N 0.1875(3) 0.12929(16) -0.05024(15) 0.0420(5) Uani 1 1 d .
O1 O 0.4889(3) 0.48761(18) 0.23631(16) 0.0733(7) Uani 1 1 d .
O2 O 0.2049(3) 0.49299(17) -0.38001(16) 0.0731(7) Uani 1 1 d .

loop_
_atom_site_aniso_label
_atom_site_aniso_U_11
_atom_site_aniso_U_22
_atom_site_aniso_U_33
_atom_site_aniso_U_23
_atom_site_aniso_U_13
_atom_site_aniso_U_12
B1 0.0566(17) 0.0360(16) 0.0428(16) -0.0031(12) -0.0114(13) -0.0059(13)
C1 0.0486(14) 0.0385(15) 0.0480(15) 0.0012(11) -0.0082(11) -0.0047(11)
C2 0.0486(14) 0.0384(15) 0.0512(15) 0.0030(11) -0.0107(11) -0.0028(11)
C3 0.0597(16) 0.0529(19) 0.0550(16) 0.0050(13) -0.0177(13) 0.0008(13)
C4 0.074(2) 0.057(2) 0.0635(19) 0.0162(15) -0.0179(15) 0.0037(16)
C5 0.0655(18) 0.0417(18) 0.078(2) 0.0143(15) -0.0090(15) 0.0029(14)
C6 0.0574(16) 0.0385(16) 0.0629(18) 0.0041(12) -0.0098(13) -0.0002(12)
C7 0.0444(13) 0.0383(15) 0.0533(15) 0.0042(11) -0.0097(11) -0.0020(11)
C8 0.0456(13) 0.0322(14) 0.0542(16) 0.0000(11) -0.0059(11) -0.0030(11)
C9 0.0547(15) 0.0329(15) 0.0538(16) -0.0024(11) -0.0071(12) -0.0020(11)
C10 0.0464(13) 0.0332(15) 0.0544(16) -0.0041(11) -0.0081(11) -0.0025(11)
C11 0.0437(13) 0.0368(15) 0.0528(15) -0.0074(11) -0.0074(11) -0.0076(11)
C12 0.0626(17) 0.0344(16) 0.0691(19) -0.0093(12) -0.0115(14) -0.0060(12)
C13 0.077(2) 0.051(2) 0.071(2) -0.0205(15) -0.0177(16) -0.0143(16)
C14 0.0697(18) 0.061(2) 0.0599(18) -0.0123(14) -0.0227(14) -0.0153(15)
C15 0.0588(16) 0.0482(18) 0.0573(17) -0.0051(13) -0.0156(13) -0.0111(13)
C16 0.0444(13) 0.0405(16) 0.0514(15) -0.0050(11) -0.0098(11) -0.0064(11)
C17 0.0443(13) 0.0384(15) 0.0446(14) -0.0038(10) -0.0108(10) -0.0047(11)
C18 0.0515(14) 0.0370(15) 0.0489(15) -0.0022(11) -0.0151(11) -0.0033(11)
C19 0.0583(16) 0.0425(16) 0.0449(14) -0.0009(11) -0.0153(12) -0.0069(12)
C20 0.0711(18) 0.0443(17) 0.0533(17) -0.0037(12) -0.0207(13) -0.0096(14)
C21 0.093(2) 0.052(2) 0.0575(19) -0.0154(14) -0.0197(16) -0.0067(17)
C22 0.080(2) 0.063(2) 0.0463(16) -0.0092(14) -0.0160(14) -0.0058(16)
C23 0.0663(17) 0.0492(18) 0.0498(16) 0.0025(12) -0.0141(13) -0.0076(14)
C24 0.110(3) 0.066(2) 0.066(2) 0.0015(16) -0.0198(19) -0.039(2)
C25 0.0493(14) 0.0388(15) 0.0467(14) -0.0046(11) -0.0162(11) -0.0001(11)
C26 0.0599(16) 0.0385(16) 0.0503(15) -0.0069(11) -0.0150(12) 0.0034(12)
C27 0.0694(18) 0.0391(16) 0.0536(16) -0.0027(12) -0.0191(13) 0.0037(13)
C28 0.0769(19) 0.0418(17) 0.069(2) -0.0043(14) -0.0255(15) 0.0157(15)
C29 0.0622(17) 0.0538(19) 0.0619(18) -0.0137(14) -0.0158(14) 0.0160(14)
C30 0.0558(15) 0.0513(18) 0.0517(16) -0.0054(12) -0.0133(12) 0.0074(13)
C31 0.124(3) 0.047(2) 0.103(3) 0.0240(19) -0.011(2) 0.012(2)
F1 0.0939(12) 0.0504(11) 0.0516(9) 0.0049(7) -0.0200(8) -0.0318(9)
F2 0.0929(12) 0.0471(10) 0.0524(9) -0.0090(7) -0.0181(8) 0.0232(9)
N1 0.0503(12) 0.0311(12) 0.0471(12) -0.0005(8) -0.0097(9) -0.0051(9)
N2 0.0495(12) 0.0292(11) 0.0485(12) -0.0028(9) -0.0103(9) -0.0030(9)
O1 0.1093(17) 0.0478(13) 0.0675(14) -0.0062(10) -0.0167(12) -0.0314(12)
O2 0.1140(18) 0.0419(13) 0.0588(13) 0.0053(9) -0.0073(12) 0.0057(12)

loop_
_atom_type_symbol
_atom_type_description
_atom_type_scat_dispersion_real
_atom_type_scat_dispersion_imag
_atom_type_scat_source
C C 0.0033 0.0016 'International Tables Vol C Tables 4.2.6.8 and 6.1.1.4'
H H 0.0000 0.0000 'International Tables Vol C Tables 4.2.6.8 and 6.1.1.4'
B B 0.0013 0.0007 'International Tables Vol C Tables 4.2.6.8 and 6.1.1.4'
N N 0.0061 0.0033 'International Tables Vol C Tables 4.2.6.8 and 6.1.1.4'
O O 0.0106 0.0060 'International Tables Vol C Tables 4.2.6.8 and 6.1.1.4'
F F 0.0171 0.0103 'International Tables Vol C Tables 4.2.6.8 and 6.1.1.4'

loop_
_geom_angle_atom_site_label_1
_geom_angle_atom_site_label_2
_geom_angle_atom_site_label_3
_geom_angle
F2 B1 F1 111.1(2)
F2 B1 N2 111.9(2)
F1 B1 N2 107.2(2)
F2 B1 N1 108.3(2)
F1 B1 N1 109.9(2)
N2 B1 N1 108.4(2)
N1 C1 C2 109.2(2)
N1 C1 C18 126.5(2)
C2 C1 C18 124.3(2)
C3 C2 C7 120.2(2)
C3 C2 C1 132.9(3)
C7 C2 C1 107.0(2)
C4 C3 C2 117.8(3)
C4 C3 H3 121.1
C2 C3 H3 121.1
C3 C4 C5 121.7(3)
C3 C4 H4 119.2
C5 C4 H4 119.2
C6 C5 C4 120.9(3)
C6 C5 H5 119.5
C4 C5 H5 119.5
C5 C6 C7 118.9(3)
C5 C6 H6 120.6
C7 C6 H6 120.6
C6 C7 C2 120.4(2)
C6 C7 C8 133.0(3)
C2 C7 C8 106.6(2)
C9 C8 N1 120.8(2)
C9 C8 C7 130.4(3)
N1 C8 C7 108.7(2)
C8 C9 C10 123.9(3)
C8 C9 H9 118.1
C10 C9 H9 118.1
C9 C10 N2 120.6(2)
C9 C10 C11 131.4(2)
N2 C10 C11 108.1(2)
C16 C11 C12 120.5(3)
C16 C11 C10 107.3(2)
C12 C11 C10 132.2(3)
C13 C12 C11 117.7(3)
C13 C12 H12 121.1
C11 C12 H12 121.1
C12 C13 C14 121.8(3)
C12 C13 H13 119.1
C14 C13 H13 119.1
C15 C14 C13 121.2(3)
C15 C14 H14 119.4
C13 C14 H14 119.4
C14 C15 C16 117.9(3)
C14 C15 H15 121.1
C16 C15 H15 121.1
C11 C16 C15 120.8(2)
C11 C16 C17 107.3(2)
C15 C16 C17 131.9(2)
N2 C17 C16 108.7(2)
N2 C17 C25 127.2(2)
C16 C17 C25 124.1(2)
C23 C18 C19 118.9(2)
C23 C18 C1 118.7(2)
C19 C18 C1 122.3(2)
C20 C19 C18 119.9(2)
C20 C19 H19 120.1
C18 C19 H19 120.1
O1 C20 C21 115.4(2)
O1 C20 C19 124.1(2)
C21 C20 C19 120.5(3)
C20 C21 C22 120.0(3)
C20 C21 H21 120.0
C22 C21 H21 120.0
C21 C22 C23 119.9(3)
C21 C22 H22 120.0
C23 C22 H22 120.0
C18 C23 C22 120.8(3)
C18 C23 H23 119.6
C22 C23 H23 119.6
O1 C24 H24A 109.5
O1 C24 H24B 109.5
H24A C24 H24B 109.5
O1 C24 H24C 109.5
H24A C24 H24C 109.5
H24B C24 H24C 109.5
C26 C25 C30 119.0(2)
C26 C25 C17 117.2(2)
C30 C25 C17 123.7(2)
C25 C26 C27 121.5(2)
C25 C26 H26 119.3
C27 C26 H26 119.3
O2 C27 C28 125.3(3)
O2 C27 C26 115.2(2)
C28 C27 C26 119.6(3)
C29 C28 C27 119.0(3)
C29 C28 H28 120.5
C27 C28 H28 120.5
C28 C29 C30 122.2(3)
C28 C29 H29 118.9
C30 C29 H29 118.9
C29 C30 C25 118.8(3)
C29 C30 H30 120.6
C25 C30 H30 120.6
O2 C31 H31A 109.5
O2 C31 H31B 109.5
H31A C31 H31B 109.5
O2 C31 H31C 109.5
H31A C31 H31C 109.5
H31B C31 H31C 109.5
C1 N1 C8 108.5(2)
C1 N1 B1 128.6(2)
C8 N1 B1 122.7(2)
C17 N2 C10 108.6(2)
C17 N2 B1 127.7(2)
C10 N2 B1 122.5(2)
C20 O1 C24 118.0(2)
C27 O2 C31 117.4(2)

loop_
_geom_bond_atom_site_label_1
_geom_bond_atom_site_label_2
_geom_bond_distance
B1 F2 1.366(3)
B1 F1 1.381(3)
B1 N2 1.578(4)
B1 N1 1.581(4)
C1 N1 1.357(3)
C1 C2 1.431(4)
C1 C18 1.483(4)
C2 C3 1.410(4)
C2 C7 1.416(4)
C3 C4 1.375(4)
C3 H3 0.9300
C4 C5 1.407(5)
C4 H4 0.9300
C5 C6 1.366(4)
C5 H5 0.9300
C6 C7 1.398(4)
C6 H6 0.9300
C7 C8 1.418(4)
C8 C9 1.375(4)
C8 N1 1.402(3)
C9 C10 1.377(4)
C9 H9 0.9300
C10 N2 1.404(3)
C10 C11 1.414(4)
C11 C16 1.399(4)
C11 C12 1.414(4)
C12 C13 1.371(4)
C12 H12 0.9300
C13 C14 1.401(5)
C13 H13 0.9300
C14 C15 1.376(4)
C14 H14 0.9300
C15 C16 1.409(4)
C15 H15 0.9300
C16 C17 1.427(3)
C17 N2 1.359(3)
C17 C25 1.479(4)
C18 C23 1.386(4)
C18 C19 1.403(4)
C19 C20 1.389(4)
C19 H19 0.9300
C20 O1 1.368(3)
C20 C21 1.379(4)
C21 C22 1.383(4)
C21 H21 0.9300
C22 C23 1.387(4)
C22 H22 0.9300
C23 H23 0.9300
C24 O1 1.406(4)
C24 H24A 0.9600
C24 H24B 0.9600
C24 H24C 0.9600
C25 C26 1.380(4)
C25 C30 1.394(4)
C26 C27 1.386(4)
C26 H26 0.9300
C27 O2 1.375(3)
C27 C28 1.385(4)
C28 C29 1.369(4)
C28 H28 0.9300
C29 C30 1.388(4)
C29 H29 0.9300
C30 H30 0.9300
C31 O2 1.426(4)
C31 H31A 0.9600
C31 H31B 0.9600
C31 H31C 0.9600
